data_9000525
loop_
_publ_author_name
'Prewitt, C. T.'
'Sueno, S.'
'Papike, J. J.'

_publ_section_title
;
 The crystal structures of high albite and monalbite at high temperatures
 T = 24 deg C
 feldspar
;
_journal_name_full 'American Mineralogist'
_journal_page_first 1213
_journal_page_last 1225
_journal_volume 61
_journal_year 1976
_chemical_formula_sum 'Al Na O8 Si3'
_chemical_name_mineral Albite
_space_group_IT_number 2
_symmetry_space_group_name_Hall '-P 1 (1/2*x+1/2*y,1/2*x-1/2*y,-z)'
_symmetry_space_group_name_H-M 'C -1'
_cell_angle_alpha 93.521
_cell_angle_beta 116.458
_cell_angle_gamma 90.257
_cell_formula_units_Z 4
_cell_length_a 8.153
_cell_length_b 12.8694
_cell_length_c 7.1070
_cell_volume 665.910
_diffrn_ambient_temperature 297.15
_exptl_crystal_density_diffrn 2.616
_cod_original_cell_volume 665.909
_cod_original_formula_sum 'Na (Si3 Al) O8'
_cod_database_code 9000525

loop_
_symmetry_equiv_pos_as_xyz
x,y,z
1/2+x,1/2+y,z
-x,-y,-z
1/2-x,1/2-y,-z

loop_
_atom_site_label
_atom_site_fract_x
_atom_site_fract_y
_atom_site_fract_z
_atom_site_occupancy
_atom_site_U_iso_or_equiv
_atom_site_type_symbol
_atom_site_attached_hydrogens
Na 0.27370 0.00730 0.13290 1.00000 0.09651 Na 0
Si1o 0.00900 0.16500 0.21480 0.75000 0.00988 Si 0
Al1o 0.00900 0.16500 0.21480 0.25000 0.00988 Al 0
Si1m 0.00480 0.81450 0.22900 0.75000 0.00988 Si 0
Al1m 0.00480 0.81450 0.22900 0.25000 0.00988 Al 0
Si2o 0.69020 0.10790 0.32020 0.75000 0.01039 Si 0
Al2o 0.69020 0.10790 0.32020 0.25000 0.01039 Al 0
Si2m 0.68490 0.87760 0.35350 0.75000 0.01001 Si 0
Al2m 0.68490 0.87760 0.35350 0.25000 0.01001 Al 0
Oa1 0.00550 0.13510 0.98450 1.00000 0.02052 O 0
Oa2 0.59160 0.99070 0.27830 1.00000 0.01672 O 0
Obo 0.82120 0.10840 0.19900 1.00000 0.02090 O 0
Obm 0.81840 0.84700 0.24550 1.00000 0.02394 O 0
Oco 0.01620 0.29020 0.27700 1.00000 0.01836 O 0
Ocm 0.02130 0.68730 0.21800 1.00000 0.01887 O 0
Odo 0.19590 0.11230 0.38760 1.00000 0.01824 O 0
Odm 0.18850 0.86750 0.42660 1.00000 0.02052 O 0

loop_
_cod_changelog_entry_id
_cod_changelog_entry_author
_cod_changelog_entry_date
_cod_changelog_entry_text
1
;cod-tools version 3.8.0
Id: cif_guess_AMCSD_atom_types 9581 2023-05-17 12:35:41Z saulius
;
2023-05-18T11:36:21+03:00
;Derived atom types and hydrogen counts
from atom names that follow the AMCSD naming convention
(Wat == water, O-H == hydroxyl).
;
